data_9003735
loop_
_publ_author_name
'Tarantino S C'
'Zema M'

_publ_section_title
;Mixing and ordering behavior in manganocolumbite-ferrocolumbite solid
 solution: A single-crystal X-ray diffraction study Sample: BRA n18 Qm=0.745
 from S. Jose de Safira, Minas Gerais, Brazil Sample: Annealed at T = 650 C
 for t = 200 m Note: Occupancies calculated assuming complete Fe/Mn disorder
;
_journal_name_full 'American Mineralogist'
_journal_page_first 1291
_journal_page_last 1300
_journal_paper_doi 10.2138/am.2005.1641
_journal_volume 90
_journal_year 2005
_chemical_formula_sum 'Fe0.264 Mn0.07 Nb0.633 O2 Ta0.033'
_chemical_name_mineral Ferrocolumbite
_space_group_IT_number 60
_symmetry_space_group_name_Hall '-P 2n 2ab'
_symmetry_space_group_name_H-M 'P b c n'
_cell_angle_alpha 90
_cell_angle_beta 90
_cell_angle_gamma 90
_cell_length_a 14.2582
_cell_length_b 5.7290
_cell_length_c 5.0748
_cell_formula_units_Z 12
_cell_volume 414.536
_exptl_crystal_thermal_history 'Annealed at T = 650 C for t = 200 m'
_cod_original_formula_sum '(Fe.264 Mn.07 Nb.633 Ta.033) O2'
_cod_database_code 9003735

loop_
_symmetry_equiv_pos_as_xyz
x,y,z
x,-y,1/2+z
-x,y,1/2-z
1/2-x,1/2+y,z
1/2+x,1/2-y,-z
1/2+x,1/2+y,1/2-z
1/2-x,1/2-y,1/2+z
-x,-y,-z

loop_
_atom_site_label
_atom_site_fract_x
_atom_site_fract_y
_atom_site_fract_z
_atom_site_occupancy
_atom_site_U_iso_or_equiv
FeA 0.00000 0.32890 0.25000 0.65700 0.00680
MnA 0.00000 0.32890 0.25000 0.17300 0.00680
NbA 0.00000 0.32890 0.25000 0.16800 0.00680
TaA 0.00000 0.32890 0.25000 0.00200 0.00680
NbB 0.16259 0.17803 0.74783 0.86600 0.00560
FeB 0.16259 0.17803 0.74783 0.06700 0.00560
TaB 0.16259 0.17803 0.74783 0.04900 0.00560
MnB 0.16259 0.17803 0.74783 0.01800 0.00560
O1 0.09542 0.10587 0.07130 1.00000 0.00820
O2 0.41968 0.11675 0.09470 1.00000 0.00900
O3 0.75611 0.12241 0.08220 1.00000 0.00740

loop_
_cod_related_entry_id
_cod_related_entry_database
_cod_related_entry_code
1 AMCSD 0003833
2 AMCSD 0003854

loop_
_[local]_alternative_name_id
_[local]_alternative_name_type
_[local]_alternative_name_source
_[local]_alternative_name_source_id
_[local]_alternative_name_value
1 mineral AMCSD 0003833 "Ferrocolumbite"
2 mineral AMCSD 0003854 "Columbite-(Fe)"

_database_code_amcsd 0003833
